data_4068394
loop_
_publ_author_name
'Sala\"un, J. Y.'
'Rumin, R.'
'Setifi, F.'
'Triki, S.'
'Jaffr\`es, P. A.'

_publ_section_title
;
 Phosphine Addition to Pyruvoyl Ligands of Iron Complexes: Formation of
 Zwitterionic Metallalactones
;
_journal_coden_ASTM ORGND7
_journal_issue 1
_journal_name_full Organometallics
_journal_page_first 216
_journal_page_last 224
_journal_paper_doi 10.1021/om800804b
_journal_volume 28
_journal_year 2009
_chemical_formula_sum 'C15 H21 Fe O8 P'
_chemical_formula_weight 416.14
_space_group_IT_number 19
_symmetry_cell_setting orthorhombic
_symmetry_space_group_name_Hall 'P 2ac 2ab'
_symmetry_space_group_name_H-M 'P 21 21 21'
_atom_sites_solution_hydrogens geom
_atom_sites_solution_primary direct
_atom_sites_solution_secondary difmap
_audit_creation_method SHELXL-97
_cell_angle_alpha 90.00
_cell_angle_beta 90.00
_cell_angle_gamma 90.00
_cell_formula_units_Z 4
_cell_length_a 9.409(2)
_cell_length_b 10.736(2)
_cell_length_c 17.932(3)
_cell_measurement_temperature 100(2)
_cell_volume 1811.4(6)
_computing_cell_refinement 'CRYSALIS-RED 170 (Oxford-Diffraction, 2002)'
_computing_data_collection 'CRYSALIS-CCD 170 (Oxford-Diffraction,2002)'
_computing_data_reduction 'CRYSALIS-RED 170 (Oxford-Diffraction, 2002)'
_computing_molecular_graphics 'Ortep-3 for Windows (Farrugia, 1997)'
_computing_publication_material 'WinGX publication routines (Farrugia, 1999)'
_computing_structure_refinement 'SHELXL-97 (Sheldrick, 1997)'
_computing_structure_solution 'SIR97 (Giacovazzo et al, 1997)'
_diffrn_ambient_temperature 100(2)
_diffrn_measured_fraction_theta_full 0.852
_diffrn_measured_fraction_theta_max 0.852
_diffrn_measurement_device_type 'Xcalibur 2 CCD Oxford Diffraction'
_diffrn_radiation_monochromator graphite
_diffrn_radiation_source 'fine-focus sealed tube'
_diffrn_radiation_type MoK\a
_diffrn_radiation_wavelength 0.71073
_diffrn_reflns_av_R_equivalents 0.0851
_diffrn_reflns_av_sigmaI/netI 0.1300
_diffrn_reflns_limit_h_max 10
_diffrn_reflns_limit_h_min -9
_diffrn_reflns_limit_k_max 12
_diffrn_reflns_limit_k_min -9
_diffrn_reflns_limit_l_max 20
_diffrn_reflns_limit_l_min -21
_diffrn_reflns_number 6751
_diffrn_reflns_theta_full 25.03
_diffrn_reflns_theta_max 25.03
_diffrn_reflns_theta_min 3.67
_exptl_absorpt_coefficient_mu 0.960
_exptl_absorpt_correction_type none
_exptl_crystal_colour colorless
_exptl_crystal_density_diffrn 1.526
_exptl_crystal_density_method 'not measured'
_exptl_crystal_description needle
_exptl_crystal_F_000 864
_exptl_crystal_size_max 0.26
_exptl_crystal_size_mid 0.06
_exptl_crystal_size_min 0.05
_refine_diff_density_max 0.513
_refine_diff_density_min -0.399
_refine_diff_density_rms 0.098
_refine_ls_abs_structure_details 'Flack H D (1983), Acta Cryst. A39, 876-881'
_refine_ls_abs_structure_Flack 0.10(4)
_refine_ls_extinction_method none
_refine_ls_goodness_of_fit_ref 1.026
_refine_ls_hydrogen_treatment noref
_refine_ls_matrix_type full
_refine_ls_number_parameters 221
_refine_ls_number_reflns 2550
_refine_ls_number_restraints 0
_refine_ls_restrained_S_all 1.026
_refine_ls_R_factor_all 0.0989
_refine_ls_R_factor_gt 0.0709
_refine_ls_shift/su_max 0.000
_refine_ls_shift/su_mean 0.000
_refine_ls_structure_factor_coef Fsqd
_refine_ls_weighting_details 'calc w=1/[\s^2^(Fo^2^)+(0.0296P)^2^+0.0000P] where P=(Fo^2^+2Fc^2^)/3'
_refine_ls_weighting_scheme calc
_refine_ls_wR_factor_gt 0.0991
_refine_ls_wR_factor_ref 0.1100
_reflns_number_gt 1886
_reflns_number_total 2550
_reflns_threshold_expression >2sigma(I)
_cod_data_source_file om800804b_si_001.cif
_cod_data_source_block 2b(1)
_cod_original_cell_volume 1811.5(6)
_cod_database_code 4068394

loop_
_symmetry_equiv_pos_as_xyz
'x, y, z'
'-x+1/2, -y, z+1/2'
'x+1/2, -y+1/2, -z'
'-x, y+1/2, -z+1/2'

loop_
_atom_site_label
_atom_site_type_symbol
_atom_site_fract_x
_atom_site_fract_y
_atom_site_fract_z
_atom_site_U_iso_or_equiv
_atom_site_adp_type
_atom_site_occupancy
_atom_site_symmetry_multiplicity
_atom_site_calc_flag
_atom_site_refinement_flags
Fe1 Fe 0.27752(12) 0.12711(12) 0.43220(6) 0.0186(3) Uani 1 1 d .
P1 P 0.0070(2) -0.1964(2) 0.37613(12) 0.0186(5) Uani 1 1 d .
O5 O 0.4300(6) 0.0657(6) 0.3012(3) 0.0312(17) Uani 1 1 d .
O7 O -0.0080(5) 0.0352(5) 0.4176(3) 0.0200(14) Uani 1 1 d .
O6 O 0.3043(5) -0.1417(5) 0.4474(3) 0.0235(14) Uani 1 1 d .
O3 O 0.5804(7) 0.0644(6) 0.4582(3) 0.0299(17) Uani 1 1 d .
O4 O 0.2000(6) 0.1652(6) 0.5901(3) 0.0372(18) Uani 1 1 d .
O1 O 0.2079(6) 0.1180(6) 0.2743(3) 0.0341(15) Uani 1 1 d .
O8 O 0.0046(7) 0.2352(6) 0.3948(3) 0.0303(16) Uani 1 1 d .
O2 O 0.3157(6) 0.3946(6) 0.3969(3) 0.0330(17) Uani 1 1 d .
C15 C 0.0043(9) -0.4538(7) 0.3645(4) 0.023(2) Uiso 1 1 d .
H15A H 0.0300 -0.5304 0.3886 0.035 Uiso 1 1 calc R
H15B H 0.0512 -0.4485 0.3170 0.035 Uiso 1 1 calc R
H15C H -0.0967 -0.4514 0.3572 0.035 Uiso 1 1 calc R
C9 C 0.0230(9) -0.1074(8) 0.5207(4) 0.026(2) Uani 1 1 d .
H9A H -0.0776 -0.1223 0.5229 0.039 Uiso 1 1 calc R
H9B H 0.0469 -0.0395 0.5532 0.039 Uiso 1 1 calc R
H9C H 0.0729 -0.1810 0.5362 0.039 Uiso 1 1 calc R
C5 C 0.4557(10) 0.0571(9) 0.2216(4) 0.043(3) Uani 1 1 d .
H5A H 0.5522 0.0318 0.2130 0.065 Uiso 1 1 calc R
H5B H 0.4396 0.1368 0.1989 0.065 Uiso 1 1 calc R
H5C H 0.3923 -0.0031 0.2001 0.065 Uiso 1 1 calc R
C14 C 0.0493(8) -0.3448(7) 0.4129(4) 0.018(2) Uani 1 1 d .
H14A H 0.1512 -0.3492 0.4205 0.022 Uiso 1 1 calc R
H14B H 0.0043 -0.3532 0.4613 0.022 Uiso 1 1 calc R
C13 C -0.2433(10) -0.0915(8) 0.3170(5) 0.044(3) Uani 1 1 d .
H13A H -0.3453 -0.0938 0.3185 0.066 Uiso 1 1 calc R
H13B H -0.2113 -0.1098 0.2674 0.066 Uiso 1 1 calc R
H13C H -0.2109 -0.0101 0.3312 0.066 Uiso 1 1 calc R
C3 C 0.4644(11) 0.0905(7) 0.4476(4) 0.023(2) Uani 1 1 d .
C2 C 0.3029(8) 0.2921(9) 0.4130(4) 0.021(2) Uani 1 1 d .
C4 C 0.2362(9) 0.1496(8) 0.5292(5) 0.024(2) Uani 1 1 d .
C7 C 0.0654(9) -0.0748(7) 0.4406(4) 0.020(2) Uani 1 1 d .
C11 C 0.2316(9) -0.2291(8) 0.2755(4) 0.037(2) Uani 1 1 d .
H11A H 0.2631 -0.2156 0.2252 0.056 Uiso 1 1 calc R
H11B H 0.2324 -0.3168 0.2861 0.056 Uiso 1 1 calc R
H11C H 0.2941 -0.1868 0.3093 0.056 Uiso 1 1 calc R
C12 C -0.1846(8) -0.1865(8) 0.3701(5) 0.032(2) Uani 1 1 d .
H12A H -0.2207 -0.2676 0.3556 0.039 Uiso 1 1 calc R
H12B H -0.2213 -0.1685 0.4194 0.039 Uiso 1 1 calc R
C10 C 0.0802(9) -0.1785(8) 0.2846(4) 0.030(2) Uani 1 1 d .
H10A H 0.0187 -0.2207 0.2493 0.036 Uiso 1 1 calc R
H10B H 0.0803 -0.0907 0.2719 0.036 Uiso 1 1 calc R
C6 C 0.2289(9) -0.0498(7) 0.4396(4) 0.0169(18) Uani 1 1 d .
C8 C 0.0748(9) 0.1437(9) 0.4109(4) 0.020(2) Uani 1 1 d .
C1 C 0.2969(9) 0.1010(8) 0.3232(4) 0.024(2) Uani 1 1 d .

loop_
_atom_site_aniso_label
_atom_site_aniso_U_11
_atom_site_aniso_U_22
_atom_site_aniso_U_33
_atom_site_aniso_U_23
_atom_site_aniso_U_13
_atom_site_aniso_U_12
Fe1 0.0202(6) 0.0201(7) 0.0157(6) 0.0015(7) -0.0028(6) -0.0015(6)
P1 0.0204(12) 0.0174(13) 0.0181(12) 0.0033(12) -0.0026(12) -0.0013(12)
O5 0.018(3) 0.058(5) 0.017(3) -0.008(3) 0.000(3) 0.010(3)
O7 0.015(3) 0.014(3) 0.030(4) 0.005(3) 0.000(3) 0.001(3)
O6 0.022(3) 0.016(3) 0.032(4) -0.003(3) -0.007(3) 0.006(3)
O3 0.027(4) 0.038(4) 0.025(4) 0.003(3) -0.002(3) -0.003(3)
O4 0.041(4) 0.048(5) 0.023(3) -0.002(3) 0.004(3) -0.013(4)
O1 0.028(3) 0.055(4) 0.019(3) 0.006(4) -0.005(3) 0.000(4)
O8 0.032(4) 0.023(4) 0.035(4) 0.007(3) -0.001(3) 0.004(3)
O2 0.040(4) 0.018(4) 0.040(4) 0.005(3) 0.002(3) -0.006(3)
C9 0.035(5) 0.025(6) 0.018(4) -0.004(5) -0.004(4) 0.002(5)
C5 0.039(6) 0.069(8) 0.021(5) -0.007(5) 0.007(5) 0.003(6)
C14 0.022(4) 0.010(5) 0.022(5) -0.003(4) 0.001(4) 0.007(4)
C13 0.041(6) 0.037(7) 0.055(6) 0.009(5) -0.012(5) 0.010(6)
C3 0.045(6) 0.012(5) 0.011(5) -0.002(4) 0.016(5) -0.002(5)
C2 0.015(5) 0.031(6) 0.018(5) 0.001(5) -0.005(4) 0.001(5)
C4 0.019(5) 0.016(5) 0.036(5) 0.009(5) -0.023(5) -0.003(4)
C7 0.035(5) 0.014(5) 0.010(4) -0.001(4) -0.005(4) 0.006(4)
C11 0.042(6) 0.050(7) 0.020(5) -0.005(5) 0.000(5) 0.000(6)
C12 0.039(6) 0.033(6) 0.025(5) -0.001(5) -0.010(4) 0.004(5)
C10 0.043(6) 0.022(6) 0.026(5) 0.003(5) -0.015(5) -0.006(5)
C6 0.022(5) 0.026(5) 0.003(4) -0.003(4) -0.002(4) -0.002(5)
C8 0.028(5) 0.018(6) 0.015(5) 0.001(4) 0.007(4) -0.011(5)
C1 0.019(5) 0.029(6) 0.025(5) 0.007(5) -0.002(4) -0.002(5)

loop_
_atom_type_symbol
_atom_type_description
_atom_type_scat_dispersion_real
_atom_type_scat_dispersion_imag
_atom_type_scat_source
C C 0.0033 0.0016 'International Tables Vol C Tables 4.2.6.8 and 6.1.1.4'
H H 0.0000 0.0000 'International Tables Vol C Tables 4.2.6.8 and 6.1.1.4'
O O 0.0106 0.0060 'International Tables Vol C Tables 4.2.6.8 and 6.1.1.4'
P P 0.1023 0.0942 'International Tables Vol C Tables 4.2.6.8 and 6.1.1.4'
Fe Fe 0.3463 0.8444 'International Tables Vol C Tables 4.2.6.8 and 6.1.1.4'

loop_
_geom_angle_atom_site_label_1
_geom_angle_atom_site_label_2
_geom_angle_atom_site_label_3
_geom_angle
C4 Fe1 C2 94.6(4)
C4 Fe1 C3 95.2(3)
C2 Fe1 C3 96.4(3)
C4 Fe1 C8 88.0(3)
C2 Fe1 C8 90.1(4)
C3 Fe1 C8 172.4(4)
C4 Fe1 C6 90.8(3)
C2 Fe1 C6 170.9(3)
C3 Fe1 C6 90.3(4)
C8 Fe1 C6 82.7(4)
C4 Fe1 C1 172.8(4)
C2 Fe1 C1 86.5(4)
C3 Fe1 C1 91.8(3)
C8 Fe1 C1 84.8(3)
C6 Fe1 C1 87.2(3)
C14 P1 C10 110.6(4)
C14 P1 C12 107.4(4)
C10 P1 C12 108.8(4)
C14 P1 C7 109.9(4)
C10 P1 C7 112.8(4)
C12 P1 C7 107.2(4)
C1 O5 C5 117.0(6)
C8 O7 C7 116.2(6)
C15 C14 P1 114.8(5)
O3 C3 Fe1 178.0(8)
O2 C2 Fe1 176.0(7)
O4 C4 Fe1 175.3(7)
O7 C7 C9 109.6(6)
O7 C7 C6 109.3(6)
C9 C7 C6 107.9(6)
O7 C7 P1 105.2(5)
C9 C7 P1 110.6(5)
C6 C7 P1 114.3(5)
C13 C12 P1 116.4(6)
C11 C10 P1 114.7(5)
O6 C6 C7 115.5(7)
O6 C6 Fe1 130.9(6)
C7 C6 Fe1 113.4(5)
O8 C8 O7 112.8(7)
O8 C8 Fe1 130.5(7)
O7 C8 Fe1 116.7(6)
O1 C1 O5 117.5(7)
O1 C1 Fe1 128.4(7)
O5 C1 Fe1 114.1(5)

loop_
_geom_bond_atom_site_label_1
_geom_bond_atom_site_label_2
_geom_bond_distance
Fe1 C4 1.799(9)
Fe1 C2 1.820(10)
Fe1 C3 1.823(10)
Fe1 C8 1.953(9)
Fe1 C6 1.958(8)
Fe1 C1 1.983(8)
P1 C14 1.770(7)
P1 C10 1.791(8)
P1 C12 1.809(8)
P1 C7 1.829(8)
O5 C1 1.367(9)
O5 C5 1.451(9)
O7 C8 1.407(9)
O7 C7 1.429(8)
O6 C6 1.224(9)
O3 C3 1.142(9)
O4 C4 1.156(8)
O1 C1 1.226(8)
O8 C8 1.218(9)
O2 C2 1.144(9)
C15 C14 1.517(9)
C9 C7 1.531(10)
C13 C12 1.500(10)
C7 C6 1.562(11)
C11 C10 1.533(11)

loop_
_geom_torsion_atom_site_label_1
_geom_torsion_atom_site_label_2
_geom_torsion_atom_site_label_3
_geom_torsion_atom_site_label_4
_geom_torsion
P1 C7 C6 Fe1 131.7(4)
P1 C7 O7 C8 -132.8(5)
C9 C7 C6 Fe1 -104.9(6)
C9 C7 O7 C8 108.3(7)
C7 C6 Fe1 C8 -11.0(5)
O7 C8 Fe1 C6 5.9(5)
